data_2240097
loop_
_publ_author_name
'Elrick, Lisa'
'Rosair, Georgina M.'
'Welch, Alan J.'

_publ_section_title
;
 Crystal structure of 1,1'-bis[1,7-dicarba-<i>closo</i>-dodecaborane(11)]
;
_journal_coeditor_code HB7290
_journal_issue 11
_journal_name_full 'Acta Crystallographica Section E'
_journal_page_first 376
_journal_page_last 378
_journal_paper_doi 10.1107/S1600536814022132
_journal_volume 70
_journal_year 2014
_chemical_formula_iupac 'C4 H22 B20'
_chemical_formula_moiety 'C4 H22 B20'
_chemical_formula_sum 'C4 H22 B20'
_chemical_formula_weight 286.41
_chemical_name_systematic
;
1,1'-Bis[1,7-dicarba-<i>closo</i>-dodecaborane(11)]
;
_space_group_crystal_system monoclinic
_space_group_IT_number 15
_space_group_name_Hall '-C 2yc'
_space_group_name_H-M_alt 'C 1 2/c 1'
_symmetry_space_group_name_Hall '-C 2yc'
_symmetry_space_group_name_H-M 'C 1 2/c 1'
_atom_sites_solution_hydrogens difmap
_audit_creation_method
;
Olex2 1.2
(compiled 2014.03.20 svn.r2914 for OlexSys, GUI svn.r4816)
;
_cell_angle_alpha 90
_cell_angle_beta 93.005(6)
_cell_angle_gamma 90
_cell_formula_units_Z 4
_cell_length_a 12.1518(13)
_cell_length_b 6.8308(7)
_cell_length_c 19.9613(19)
_cell_measurement_reflns_used 4828
_cell_measurement_temperature 100
_cell_measurement_theta_max 32.17
_cell_measurement_theta_min 3.36
_cell_volume 1654.6(3)
_computing_cell_refinement
;
SAINT (Bruker, 2009)
;
_computing_data_collection
;
APEX2 (Bruker, 2009)
;
_computing_data_reduction
;
SAINT (Bruker, 2009)
;
_computing_molecular_graphics
;
SHELXTL (Sheldrick, 2008)
;
_computing_publication_material
;
OLEX2 (Dolomanov <i>et al.</i>,  2009)
;
_computing_structure_refinement
;
SHELXL97 (Sheldrick, 2008)
;
_computing_structure_solution
;
SHELXS97 (Sheldrick, 2008)
;
_diffrn_ambient_temperature 100
_diffrn_measured_fraction_theta_full 0.999
_diffrn_measured_fraction_theta_max 0.992
_diffrn_measurement_device_type 'Bruker APEXII CCD'
_diffrn_measurement_method '\f and \w scans'
_diffrn_radiation_monochromator graphite
_diffrn_radiation_type MoKa
_diffrn_radiation_wavelength 0.71073
_diffrn_reflns_av_R_equivalents 0.0368
_diffrn_reflns_limit_h_max 18
_diffrn_reflns_limit_h_min -18
_diffrn_reflns_limit_k_max 10
_diffrn_reflns_limit_k_min -10
_diffrn_reflns_limit_l_max 30
_diffrn_reflns_limit_l_min -30
_diffrn_reflns_number 19831
_diffrn_reflns_theta_full 25.000
_diffrn_reflns_theta_max 33.014
_diffrn_reflns_theta_min 3.358
_diffrn_standards_number 0
_exptl_absorpt_coefficient_mu 0.046
_exptl_absorpt_correction_T_max 0.7465
_exptl_absorpt_correction_T_min 0.6916
_exptl_absorpt_correction_type multi-scan
_exptl_absorpt_process_details
;
(SADABS; Bruker, 2008)
;
_exptl_crystal_colour colourless
_exptl_crystal_density_diffrn 1.150
_exptl_crystal_description plate
_exptl_crystal_F_000 584
_exptl_crystal_size_max 0.56
_exptl_crystal_size_mid 0.38
_exptl_crystal_size_min 0.16
_refine_diff_density_max 0.327
_refine_diff_density_min -0.241
_refine_ls_extinction_method none
_refine_ls_goodness_of_fit_ref 1.039
_refine_ls_hydrogen_treatment refxyz
_refine_ls_matrix_type full
_refine_ls_number_parameters 142
_refine_ls_number_reflns 3108
_refine_ls_number_restraints 0
_refine_ls_restrained_S_all 1.039
_refine_ls_R_factor_all 0.0690
_refine_ls_R_factor_gt 0.0447
_refine_ls_shift/su_max 0.002
_refine_ls_shift/su_mean 0.000
_refine_ls_structure_factor_coef Fsqd
_refine_ls_weighting_details 'w=1/[\s^2^(Fo^2^)+(0.0689P)^2^+0.3243P] where P=(Fo^2^+2Fc^2^)/3'
_refine_ls_weighting_scheme calc
_refine_ls_wR_factor_gt 0.1162
_refine_ls_wR_factor_ref 0.1299
_reflns_number_gt 2261
_reflns_number_total 3108
_reflns_threshold_expression I>2\s(I)
_cod_data_source_file hb7290sup1.cf
_cod_data_source_block I
_cod_database_code 2240097
_cod_database_fobs_code 2240097
_shelx_space_group_comment
;
The symmetry employed for this shelxl refinement is uniquely defined
by the following loop, which should always be used as a source of
symmetry information in preference to the above space-group names.
They are only intended as comments.
;
_shelx_estimated_absorpt_t_min 0.974
_shelx_estimated_absorpt_t_max 0.993
_shelxl_version_number 2014-3

loop_
_space_group_symop_operation_xyz
'x, y, z'
'-x, y, -z+1/2'
'x+1/2, y+1/2, z'
'-x+1/2, y+1/2, -z+1/2'
'-x, -y, -z'
'x, -y, z-1/2'
'-x+1/2, -y+1/2, -z'
'x+1/2, -y+1/2, z-1/2'

loop_
_atom_site_type_symbol
_atom_site_label
_atom_site_fract_x
_atom_site_fract_y
_atom_site_fract_z
_atom_site_U_iso_or_equiv
_atom_site_adp_type
_atom_site_calc_flag
_atom_site_occupancy
C C1 0.26856(6) 0.25524(11) 0.53744(4) 0.01245(16) Uani d 1
B B2 0.29131(8) 0.48296(14) 0.57171(5) 0.01579(19) Uani d 1
H H2 0.2736(8) 0.6130(16) 0.5456(5) 0.019 Uiso d 1
B B3 0.17518(8) 0.33659(14) 0.59232(5) 0.01583(19) Uani d 1
H H3 0.0950(8) 0.3915(16) 0.5773(5) 0.019 Uiso d 1
B B4 0.21591(8) 0.08725(14) 0.59283(5) 0.01628(19) Uani d 1
H H4 0.1605(8) -0.0227(15) 0.5742(5) 0.020 Uiso d 1
B B5 0.35699(8) 0.07852(13) 0.57241(5) 0.01582(19) Uani d 1
H H5 0.3839(8) -0.0388(15) 0.5406(5) 0.019 Uiso d 1
B B6 0.40335(7) 0.32253(14) 0.55914(5) 0.01591(19) Uani d 1
H H6 0.4600(8) 0.3529(15) 0.5201(5) 0.019 Uiso d 1
C C7 0.25880(7) 0.44568(13) 0.65235(4) 0.01717(18) Uani d 1
H H7 0.2280(9) 0.5573(16) 0.6744(5) 0.021 Uiso d 1
B B8 0.20858(8) 0.21700(15) 0.66948(5) 0.0191(2) Uani d 1
H H8 0.1434(9) 0.2019(15) 0.7044(6) 0.023 Uiso d 1
B B9 0.32124(9) 0.05629(15) 0.65735(5) 0.0194(2) Uani d 1
H H9 0.3297(9) -0.0839(16) 0.6842(5) 0.023 Uiso d 1
B B10 0.43699(8) 0.20190(15) 0.63657(5) 0.0185(2) Uani d 1
H H10 0.5214(9) 0.1591(17) 0.6502(5) 0.022 Uiso d 1
B B11 0.39611(8) 0.45205(14) 0.63588(5) 0.0178(2) Uani d 1
H H11 0.4447(8) 0.5781(16) 0.6513(5) 0.021 Uiso d 1
B B12 0.34531(8) 0.28755(15) 0.69637(5) 0.0187(2) Uani d 1
H H12 0.3626(8) 0.3182(15) 0.7501(5) 0.022 Uiso d 1

loop_
_atom_site_aniso_label
_atom_site_aniso_U_11
_atom_site_aniso_U_22
_atom_site_aniso_U_33
_atom_site_aniso_U_12
_atom_site_aniso_U_13
_atom_site_aniso_U_23
C1 0.0119(3) 0.0128(3) 0.0124(4) -0.0003(3) -0.0010(3) -0.0007(3)
B2 0.0178(4) 0.0138(4) 0.0154(4) -0.0005(3) -0.0024(3) -0.0020(3)
B3 0.0145(4) 0.0191(4) 0.0138(4) 0.0009(3) -0.0001(3) -0.0030(3)
B4 0.0177(4) 0.0170(4) 0.0140(4) -0.0025(3) -0.0001(3) 0.0010(3)
B5 0.0165(4) 0.0154(4) 0.0151(4) 0.0026(3) -0.0031(3) -0.0006(3)
B6 0.0124(4) 0.0190(4) 0.0160(4) -0.0012(3) -0.0016(3) -0.0020(3)
C7 0.0167(4) 0.0201(4) 0.0144(4) 0.0023(3) -0.0020(3) -0.0044(3)
B8 0.0207(5) 0.0229(5) 0.0137(4) -0.0019(4) 0.0002(4) -0.0009(3)
B9 0.0250(5) 0.0186(4) 0.0142(4) 0.0019(3) -0.0020(4) 0.0008(3)
B10 0.0165(4) 0.0219(5) 0.0167(5) 0.0037(3) -0.0042(3) -0.0034(3)
B11 0.0156(4) 0.0203(4) 0.0169(5) -0.0009(3) -0.0033(3) -0.0034(3)
B12 0.0197(4) 0.0212(4) 0.0147(4) 0.0030(3) -0.0028(3) -0.0019(3)

loop_
_atom_type_symbol
_atom_type_description
_atom_type_scat_dispersion_real
_atom_type_scat_dispersion_imag
_atom_type_scat_source
C C 0.0033 0.0016 'International Tables Vol C Tables 4.2.6.8 and 6.1.1.4'
H H 0.0000 0.0000 'International Tables Vol C Tables 4.2.6.8 and 6.1.1.4'
B B 0.0013 0.0007 'International Tables Vol C Tables 4.2.6.8 and 6.1.1.4'

loop_
_geom_angle_atom_site_label_1
_geom_angle_atom_site_label_2
_geom_angle_atom_site_label_3
_geom_angle_site_symmetry_1
_geom_angle
C1 C1 B2 7_556 117.51(8)
C1 C1 B3 7_556 117.79(8)
C1 C1 B4 7_556 119.19(8)
C1 C1 B5 7_556 120.07(8)
C1 C1 B6 7_556 118.65(8)
B2 C1 B4 . 113.69(6)
B2 C1 B5 . 112.72(6)
B2 C1 B6 . 61.95(5)
B3 C1 B2 . 63.17(5)
B3 C1 B4 . 61.88(5)
B3 C1 B5 . 112.66(6)
B3 C1 B6 . 113.79(6)
B5 C1 B4 . 61.74(5)
B6 C1 B4 . 112.98(6)
B6 C1 B5 . 61.82(5)
C1 B2 H2 . 123.1(6)
C1 B2 B3 . 58.28(5)
C1 B2 B6 . 59.53(5)
C1 B2 B11 . 105.96(6)
B3 B2 H2 . 116.3(5)
B6 B2 H2 . 126.3(5)
B6 B2 B3 . 107.85(7)
C7 B2 C1 . 101.62(6)
C7 B2 H2 . 123.3(6)
C7 B2 B3 . 58.26(5)
C7 B2 B6 . 105.06(7)
C7 B2 B11 . 59.35(5)
B11 B2 H2 . 125.6(6)
B11 B2 B3 . 108.18(7)
B11 B2 B6 . 60.06(5)
C1 B3 B2 . 58.55(5)
C1 B3 H3 . 124.0(5)
C1 B3 B4 . 59.83(5)
C1 B3 B8 . 106.11(7)
B2 B3 H3 . 117.1(6)
B4 B3 B2 . 108.29(6)
B4 B3 H3 . 126.0(6)
C7 B3 C1 . 101.63(6)
C7 B3 B2 . 57.99(5)
C7 B3 H3 . 122.9(6)
C7 B3 B4 . 105.09(7)
C7 B3 B8 . 59.24(5)
B8 B3 B2 . 108.01(7)
B8 B3 H3 . 124.6(6)
B8 B3 B4 . 60.07(5)
C1 B4 B3 . 58.29(5)
C1 B4 H4 . 119.4(6)
C1 B4 B5 . 59.11(5)
C1 B4 B8 . 104.80(6)
C1 B4 B9 . 105.30(6)
B3 B4 H4 . 120.4(6)
B3 B4 B5 . 107.58(6)
B3 B4 B8 . 59.91(5)
B3 B4 B9 . 107.94(7)
B5 B4 H4 . 119.6(6)
B8 B4 H4 . 126.6(6)
B8 B4 B5 . 107.81(7)
B8 B4 B9 . 60.14(6)
B9 B4 H4 . 126.0(6)
B9 B4 B5 . 59.87(5)
C1 B5 B4 . 59.14(5)
C1 B5 H5 . 118.5(5)
C1 B5 B6 . 58.98(5)
C1 B5 B9 . 105.39(6)
C1 B5 B10 . 105.26(6)
B4 B5 H5 . 118.8(5)
B6 B5 B4 . 108.51(6)
B6 B5 H5 . 119.8(5)
B9 B5 B4 . 59.96(5)
B9 B5 H5 . 126.3(5)
B9 B5 B6 . 108.43(7)
B9 B5 B10 . 60.38(6)
B10 B5 B4 . 108.37(7)
B10 B5 H5 . 127.0(5)
B10 B5 B6 . 59.96(5)
C1 B6 B2 . 58.52(5)
C1 B6 B5 . 59.20(5)
C1 B6 H6 . 119.8(5)
C1 B6 B10 . 105.37(7)
C1 B6 B11 . 105.00(6)
B2 B6 B5 . 107.77(6)
B2 B6 H6 . 120.2(6)
B2 B6 B10 . 107.81(7)
B5 B6 H6 . 120.1(6)
B10 B6 B5 . 59.89(5)
B10 B6 H6 . 125.9(5)
B11 B6 B2 . 59.83(5)
B11 B6 B5 . 107.90(7)
B11 B6 H6 . 125.9(6)
B11 B6 B10 . 60.07(5)
B2 C7 B3 . 63.76(5)
B2 C7 H7 . 115.4(6)
B2 C7 B8 . 115.35(7)
B2 C7 B11 . 62.48(5)
B2 C7 B12 . 114.41(7)
B3 C7 H7 . 115.8(6)
B3 C7 B8 . 62.41(6)
B3 C7 B11 . 115.24(6)
B3 C7 B12 . 114.33(7)
B8 C7 H7 . 118.5(6)
B8 C7 B11 . 114.82(7)
B11 C7 H7 . 118.1(6)
B12 C7 H7 . 120.3(7)
B12 C7 B8 . 62.64(6)
B12 C7 B11 . 62.55(6)
B3 B8 B4 . 60.01(5)
B3 B8 H8 . 117.4(6)
B3 B8 B9 . 107.98(7)
B3 B8 B12 . 107.70(7)
B4 B8 H8 . 125.3(6)
B4 B8 B9 . 60.09(6)
B4 B8 B12 . 107.82(7)
C7 B8 B3 . 58.35(5)
C7 B8 B4 . 104.36(7)
C7 B8 H8 . 119.5(6)
C7 B8 B9 . 104.46(7)
C7 B8 B12 . 58.65(5)
B9 B8 H8 . 128.3(6)
B9 B8 B12 . 59.83(6)
B12 B8 H8 . 122.0(6)
B4 B9 B8 . 59.77(5)
B4 B9 H9 . 120.1(6)
B4 B9 B10 . 108.09(7)
B5 B9 B4 . 60.17(5)
B5 B9 B8 . 107.75(7)
B5 B9 H9 . 121.1(6)
B5 B9 B10 . 59.82(6)
B5 B9 B12 . 107.39(7)
B8 B9 H9 . 121.6(6)
B8 B9 B10 . 107.95(7)
B10 B9 H9 . 122.8(6)
B12 B9 B4 . 107.87(7)
B12 B9 B8 . 60.20(6)
B12 B9 H9 . 123.5(6)
B12 B9 B10 . 59.64(6)
B5 B10 B6 . 60.15(5)
B5 B10 B9 . 59.80(5)
B5 B10 H10 . 121.7(6)
B5 B10 B11 . 107.91(7)
B6 B10 B9 . 108.12(7)
B6 B10 H10 . 120.9(6)
B9 B10 H10 . 122.4(6)
B11 B10 B6 . 59.83(5)
B11 B10 B9 . 108.24(7)
B11 B10 H10 . 121.3(6)
B12 B10 B5 . 107.57(7)
B12 B10 B6 . 107.92(7)
B12 B10 B9 . 59.89(6)
B12 B10 H10 . 122.5(6)
B12 B10 B11 . 60.24(6)
B2 B11 B6 . 60.10(5)
B2 B11 B10 . 108.06(7)
B2 B11 H11 . 118.2(6)
B2 B11 B12 . 107.67(7)
B6 B11 B10 . 60.11(5)
B6 B11 H11 . 126.3(6)
B6 B11 B12 . 107.75(7)
C7 B11 B2 . 58.17(5)
C7 B11 B6 . 104.18(6)
C7 B11 B10 . 104.34(7)
C7 B11 H11 . 119.2(6)
C7 B11 B12 . 58.69(5)
B10 B11 H11 . 128.0(6)
B10 B11 B12 . 59.73(6)
B12 B11 H11 . 120.9(6)
C7 B12 B8 . 58.71(5)
C7 B12 B9 . 104.62(7)
C7 B12 B10 . 104.62(7)
C7 B12 B11 . 58.76(5)
C7 B12 H12 . 117.3(6)
B8 B12 H12 . 118.1(5)
B9 B12 B8 . 59.97(6)
B9 B12 B11 . 108.54(7)
B9 B12 H12 . 127.8(6)
B10 B12 B8 . 108.42(7)
B10 B12 B9 . 60.47(6)
B10 B12 B11 . 60.02(6)
B10 B12 H12 . 128.5(5)
B11 B12 B8 . 108.44(7)
B11 B12 H12 . 119.0(6)

loop_
_geom_bond_atom_site_label_1
_geom_bond_atom_site_label_2
_geom_bond_site_symmetry_2
_geom_bond_distance
C1 C1 7_556 1.5401(15)
C1 B2 . 1.7158(12)
C1 B3 . 1.7107(12)
C1 B4 . 1.7385(12)
C1 B5 . 1.7380(12)
C1 B6 . 1.7342(12)
B2 H2 . 1.046(11)
B2 B3 . 1.7947(13)
B2 B6 . 1.7758(13)
B2 C7 . 1.6967(13)
B2 B11 . 1.7709(13)
B3 H3 . 1.072(10)
B3 B4 . 1.7735(13)
B3 C7 . 1.7017(13)
B3 B8 . 1.7717(14)
B4 H4 . 1.063(10)
B4 B5 . 1.7839(13)
B4 B8 . 1.7745(14)
B4 B9 . 1.7802(14)
B5 H5 . 1.084(10)
B5 B6 . 1.7836(13)
B5 B9 . 1.7786(14)
B5 B10 . 1.7790(13)
B6 H6 . 1.086(11)
B6 B10 . 1.7802(14)
B6 B11 . 1.7751(14)
C7 H7 . 0.966(11)
C7 B8 . 1.7179(13)
C7 B11 . 1.7180(13)
C7 B12 . 1.7167(13)
B8 H8 . 1.087(11)
B8 B9 . 1.7812(14)
B8 B12 . 1.7854(14)
B9 H9 . 1.099(11)
B9 B10 . 1.7891(15)
B9 B12 . 1.7787(14)
B10 H10 . 1.087(10)
B10 B11 . 1.7794(14)
B10 B12 . 1.7742(14)
B11 H11 . 1.079(11)
B11 B12 . 1.7832(14)
B12 H12 . 1.103(11)

loop_
_geom_torsion_atom_site_label_1
_geom_torsion_atom_site_label_2
_geom_torsion_atom_site_label_3
_geom_torsion_atom_site_label_4
_geom_torsion_site_symmetry_1
_geom_torsion
C1 C1 B2 B3 7_556 109.00(9)
C1 C1 B2 B6 7_556 -109.58(9)
C1 C1 B2 C7 7_556 149.66(8)
C1 C1 B2 B11 7_556 -149.18(8)
C1 C1 B3 B2 7_556 -108.57(9)
C1 C1 B3 B4 7_556 110.08(9)
C1 C1 B3 C7 7_556 -149.09(8)
C1 C1 B3 B8 7_556 149.86(8)
C1 C1 B4 B3 7_556 -107.87(9)
C1 C1 B4 B5 7_556 110.57(10)
C1 C1 B4 B8 7_556 -147.27(9)
C1 C1 B4 B9 7_556 150.21(8)
C1 C1 B5 B4 7_556 -109.18(9)
C1 C1 B5 B6 7_556 108.56(10)
C1 C1 B5 B9 7_556 -148.89(9)
C1 C1 B5 B10 7_556 148.25(8)
C1 C1 B6 B2 7_556 107.77(9)
C1 C1 B6 B5 7_556 -110.79(10)
C1 C1 B6 B10 7_556 -150.48(8)
C1 C1 B6 B11 7_556 147.05(9)
C1 B2 B3 B4 . 34.67(6)
C1 B2 B3 C7 . 131.37(7)
C1 B2 B3 B8 . 98.24(7)
C1 B2 B6 B5 . -34.22(6)
C1 B2 B6 B10 . -97.46(7)
C1 B2 B6 B11 . -134.99(7)
C1 B2 C7 B3 . -40.67(6)
C1 B2 C7 B8 . -4.28(8)
C1 B2 C7 B11 . 101.80(7)
C1 B2 C7 B12 . 65.63(8)
C1 B2 B11 B6 . 39.35(6)
C1 B2 B11 C7 . -94.25(7)
C1 B2 B11 B10 . 1.73(8)
C1 B2 B11 B12 . -61.36(8)
C1 B3 B4 B5 . 34.03(6)
C1 B3 B4 B8 . 134.83(7)
C1 B3 B4 B9 . 97.24(7)
C1 B3 C7 B2 . 40.82(6)
C1 B3 C7 B8 . -101.96(7)
C1 B3 C7 B11 . 4.14(9)
C1 B3 C7 B12 . -65.61(8)
C1 B3 B8 B4 . -39.66(6)
C1 B3 B8 C7 . 94.14(7)
C1 B3 B8 B9 . -2.08(9)
C1 B3 B8 B12 . 61.11(8)
C1 B4 B5 B6 . 33.59(6)
C1 B4 B5 B9 . 134.64(7)
C1 B4 B5 B10 . 97.16(7)
C1 B4 B8 B3 . 38.61(6)
C1 B4 B8 C7 . -0.75(8)
C1 B4 B8 B9 . -99.38(7)
C1 B4 B8 B12 . -61.94(8)
C1 B4 B9 B5 . -39.28(6)
C1 B4 B9 B8 . 98.53(7)
C1 B4 B9 B10 . -2.12(8)
C1 B4 B9 B12 . 60.92(8)
C1 B5 B6 B2 . 33.94(6)
C1 B5 B6 B10 . 134.63(7)
C1 B5 B6 B11 . 97.13(7)
C1 B5 B9 B4 . 39.31(6)
C1 B5 B9 B8 . 1.78(9)
C1 B5 B9 B10 . -99.06(7)
C1 B5 B9 B12 . -61.70(8)
C1 B5 B10 B6 . -39.22(6)
C1 B5 B10 B9 . 99.28(7)
C1 B5 B10 B11 . -1.82(9)
C1 B5 B10 B12 . 61.77(8)
C1 B6 B10 B5 . 39.35(6)
C1 B6 B10 B9 . 2.29(9)
C1 B6 B10 B11 . -98.71(7)
C1 B6 B10 B12 . -61.03(8)
C1 B6 B11 B2 . -38.64(6)
C1 B6 B11 C7 . 0.75(8)
C1 B6 B11 B10 . 99.35(7)
C1 B6 B11 B12 . 61.94(8)
B2 C1 B3 B4 . -141.34(7)
B2 C1 B3 C7 . -40.52(6)
B2 C1 B3 B8 . -101.57(7)
B2 C1 B4 B3 . 37.50(6)
B2 C1 B4 B5 . -104.06(7)
B2 C1 B4 B8 . -1.90(9)
B2 C1 B4 B9 . -64.42(8)
B2 C1 B5 B4 . 105.64(7)
B2 C1 B5 B6 . -36.62(6)
B2 C1 B5 B9 . 65.92(8)
B2 C1 B5 B10 . 3.07(9)
B2 C1 B6 B5 . 141.43(7)
B2 C1 B6 B10 . 101.75(7)
B2 C1 B6 B11 . 39.27(6)
B2 B3 B4 C1 . -34.14(6)
B2 B3 B4 B5 . -0.11(9)
B2 B3 B4 B8 . 100.68(7)
B2 B3 B4 B9 . 63.09(8)
B2 B3 C7 B8 . -142.78(7)
B2 B3 C7 B11 . -36.68(7)
B2 B3 C7 B12 . -106.43(7)
B2 B3 B8 B4 . -101.16(7)
B2 B3 B8 C7 . 32.64(6)
B2 B3 B8 B9 . -63.59(8)
B2 B3 B8 B12 . -0.40(9)
B2 B6 B10 B5 . 100.62(7)
B2 B6 B10 B9 . 63.57(8)
B2 B6 B10 B11 . -37.43(6)
B2 B6 B10 B12 . 0.24(9)
B2 B6 B11 C7 . 39.39(6)
B2 B6 B11 B10 . 137.99(7)
B2 B6 B11 B12 . 100.58(7)
B2 C7 B8 B3 . -36.90(7)
B2 C7 B8 B4 . 3.29(9)
B2 C7 B8 B9 . 65.54(8)
B2 C7 B8 B12 . 105.65(7)
B2 C7 B11 B6 . -40.36(6)
B2 C7 B11 B10 . -102.59(7)
B2 C7 B11 B12 . -142.73(7)
B2 C7 B12 B8 . -107.13(7)
B2 C7 B12 B9 . -66.93(9)
B2 C7 B12 B10 . -4.21(9)
B2 C7 B12 B11 . 36.14(7)
B2 B11 B12 C7 . -32.68(6)
B2 B11 B12 B8 . -0.09(9)
B2 B11 B12 B9 . 63.51(8)
B2 B11 B12 B10 . 101.00(7)
B3 C1 B2 B6 . 141.42(7)
B3 C1 B2 C7 . 40.66(6)
B3 C1 B2 B11 . 101.82(7)
B3 C1 B4 B5 . -141.56(7)
B3 C1 B4 B8 . -39.40(6)
B3 C1 B4 B9 . -101.91(7)
B3 C1 B5 B4 . 36.45(6)
B3 C1 B5 B6 . -105.80(7)
B3 C1 B5 B9 . -3.26(8)
B3 C1 B5 B10 . -66.11(8)
B3 C1 B6 B2 . -37.46(7)
B3 C1 B6 B5 . 103.98(7)
B3 C1 B6 B10 . 64.29(8)
B3 C1 B6 B11 . 1.82(9)
B3 B2 B6 C1 . 33.87(6)
B3 B2 B6 B5 . -0.35(9)
B3 B2 B6 B10 . -63.59(8)
B3 B2 B6 B11 . -101.12(7)
B3 B2 C7 B8 . 36.39(7)
B3 B2 C7 B11 . 142.47(7)
B3 B2 C7 B12 . 106.30(8)
B3 B2 B11 B6 . 100.55(7)
B3 B2 B11 C7 . -33.05(6)
B3 B2 B11 B10 . 62.94(8)
B3 B2 B11 B12 . -0.16(9)
B3 B4 B5 C1 . -33.70(6)
B3 B4 B5 B6 . -0.11(9)
B3 B4 B5 B9 . 100.94(7)
B3 B4 B5 B10 . 63.46(8)
B3 B4 B8 C7 . -39.36(6)
B3 B4 B8 B9 . -138.00(7)
B3 B4 B8 B12 . -100.56(7)
B3 B4 B9 B5 . -100.32(7)
B3 B4 B9 B8 . 37.49(6)
B3 B4 B9 B10 . -63.16(8)
B3 B4 B9 B12 . -0.12(9)
B3 C7 B8 B4 . 40.19(6)
B3 C7 B8 B9 . 102.44(7)
B3 C7 B8 B12 . 142.55(7)
B3 C7 B11 B2 . 37.16(7)
B3 C7 B11 B6 . -3.20(9)
B3 C7 B11 B10 . -65.42(9)
B3 C7 B11 B12 . -105.57(8)
B3 C7 B12 B8 . -36.26(7)
B3 C7 B12 B9 . 3.94(9)
B3 C7 B12 B10 . 66.66(9)
B3 C7 B12 B11 . 107.01(7)
B3 B8 B9 B4 . -37.54(6)
B3 B8 B9 B5 . 0.17(9)
B3 B8 B9 B10 . 63.35(8)
B3 B8 B9 B12 . 100.44(7)
B3 B8 B12 C7 . 32.92(6)
B3 B8 B12 B9 . -100.91(7)
B3 B8 B12 B10 . -63.34(9)
B3 B8 B12 B11 . 0.30(9)
B4 C1 B2 B3 . -36.99(6)
B4 C1 B2 B6 . 104.43(7)
B4 C1 B2 C7 . 3.67(8)
B4 C1 B2 B11 . 64.83(8)
B4 C1 B3 B2 . 141.34(7)
B4 C1 B3 C7 . 100.83(7)
B4 C1 B3 B8 . 39.78(6)
B4 C1 B5 B6 . -142.25(7)
B4 C1 B5 B9 . -39.71(6)
B4 C1 B5 B10 . -102.57(7)
B4 C1 B6 B2 . -105.58(7)
B4 C1 B6 B5 . 35.85(6)
B4 C1 B6 B10 . -3.83(9)
B4 C1 B6 B11 . -66.31(8)
B4 B3 C7 B2 . 102.40(7)
B4 B3 C7 B8 . -40.38(6)
B4 B3 C7 B11 . 65.72(8)
B4 B3 C7 B12 . -4.03(9)
B4 B3 B8 C7 . 133.80(7)
B4 B3 B8 B9 . 37.58(6)
B4 B3 B8 B12 . 100.77(7)
B4 B5 B6 C1 . -33.65(6)
B4 B5 B6 B2 . 0.28(9)
B4 B5 B6 B10 . 100.97(7)
B4 B5 B6 B11 . 63.47(8)
B4 B5 B9 B8 . -37.54(6)
B4 B5 B9 B10 . -138.38(7)
B4 B5 B9 B12 . -101.01(7)
B4 B5 B10 B6 . -101.21(7)
B4 B5 B10 B9 . 37.29(6)
B4 B5 B10 B11 . -63.81(8)
B4 B5 B10 B12 . -0.22(9)
B4 B8 B9 B5 . 37.71(6)
B4 B8 B9 B10 . 100.90(7)
B4 B8 B9 B12 . 137.98(7)
B4 B8 B12 C7 . 96.27(7)
B4 B8 B12 B9 . -37.55(6)
B4 B8 B12 B10 . 0.02(9)
B4 B8 B12 B11 . 63.66(9)
B4 B9 B10 B5 . -37.31(6)
B4 B9 B10 B6 . -0.11(9)
B4 B9 B10 B11 . 63.22(8)
B4 B9 B10 B12 . 100.53(7)
B4 B9 B12 C7 . -2.16(9)
B4 B9 B12 B8 . 37.42(7)
B4 B9 B12 B10 . -100.91(7)
B4 B9 B12 B11 . -63.62(8)
B5 C1 B2 B3 . -104.85(7)
B5 C1 B2 B6 . 36.57(6)
B5 C1 B2 C7 . -64.19(8)
B5 C1 B2 B11 . -3.04(8)
B5 C1 B3 B2 . 104.94(7)
B5 C1 B3 B4 . -36.40(6)
B5 C1 B3 C7 . 64.43(8)
B5 C1 B3 B8 . 3.37(8)
B5 C1 B4 B3 . 141.56(7)
B5 C1 B4 B8 . 102.16(7)
B5 C1 B4 B9 . 39.65(6)
B5 C1 B6 B2 . -141.43(7)
B5 C1 B6 B10 . -39.68(6)
B5 C1 B6 B11 . -102.16(7)
B5 B4 B8 B3 . 100.40(7)
B5 B4 B8 C7 . 61.04(8)
B5 B4 B8 B9 . -37.60(7)
B5 B4 B8 B12 . -0.16(9)
B5 B4 B9 B8 . 137.81(7)
B5 B4 B9 B10 . 37.16(6)
B5 B4 B9 B12 . 100.20(8)
B5 B6 B10 B9 . -37.05(6)
B5 B6 B10 B11 . -138.05(7)
B5 B6 B10 B12 . -100.38(7)
B5 B6 B11 B2 . -100.57(7)
B5 B6 B11 C7 . -61.17(8)
B5 B6 B11 B10 . 37.42(6)
B5 B6 B11 B12 . 0.02(9)
B5 B9 B10 B6 . 37.21(6)
B5 B9 B10 B11 . 100.53(7)
B5 B9 B10 B12 . 137.84(7)
B5 B9 B12 C7 . 61.30(8)
B5 B9 B12 B8 . 100.89(7)
B5 B9 B12 B10 . -37.44(6)
B5 B9 B12 B11 . -0.15(9)
B5 B10 B11 B2 . 0.07(9)
B5 B10 B11 B6 . -37.54(6)
B5 B10 B11 C7 . 60.79(8)
B5 B10 B11 B12 . 100.41(7)
B5 B10 B12 C7 . -61.27(8)
B5 B10 B12 B8 . 0.13(9)
B5 B10 B12 B9 . 37.48(6)
B5 B10 B12 B11 . -100.98(7)
B6 C1 B2 B3 . -141.42(7)
B6 C1 B2 C7 . -100.76(7)
B6 C1 B2 B11 . -39.60(6)
B6 C1 B3 B2 . 36.98(7)
B6 C1 B3 B4 . -104.36(7)
B6 C1 B3 C7 . -3.54(9)
B6 C1 B3 B8 . -64.59(8)
B6 C1 B4 B3 . 105.68(7)
B6 C1 B4 B5 . -35.88(6)
B6 C1 B4 B8 . 66.28(8)
B6 C1 B4 B9 . 3.77(9)
B6 C1 B5 B4 . 142.25(7)
B6 C1 B5 B9 . 102.54(7)
B6 C1 B5 B10 . 39.69(6)
B6 B2 B3 C1 . -34.38(6)
B6 B2 B3 B4 . 0.29(9)
B6 B2 B3 C7 . 96.99(7)
B6 B2 B3 B8 . 63.86(8)
B6 B2 C7 B3 . -101.93(7)
B6 B2 C7 B8 . -65.55(8)
B6 B2 C7 B11 . 40.53(6)
B6 B2 C7 B12 . 4.36(9)
B6 B2 B11 C7 . -133.60(7)
B6 B2 B11 B10 . -37.61(6)
B6 B2 B11 B12 . -100.71(7)
B6 B5 B9 B4 . 101.17(7)
B6 B5 B9 B8 . 63.64(8)
B6 B5 B9 B10 . -37.20(6)
B6 B5 B9 B12 . 0.16(9)
B6 B5 B10 B9 . 138.50(7)
B6 B5 B10 B11 . 37.39(6)
B6 B5 B10 B12 . 100.98(7)
B6 B10 B11 B2 . 37.61(6)
B6 B10 B11 C7 . 98.32(7)
B6 B10 B11 B12 . 137.94(7)
B6 B10 B12 C7 . 2.23(9)
B6 B10 B12 B8 . 63.62(9)
B6 B10 B12 B9 . 100.97(7)
B6 B10 B12 B11 . -37.49(6)
B6 B11 B12 C7 . -96.11(7)
B6 B11 B12 B8 . -63.51(8)
B6 B11 B12 B9 . 0.08(9)
B6 B11 B12 B10 . 37.57(6)
C7 B2 B3 C1 . -131.37(7)
C7 B2 B3 B4 . -96.70(7)
C7 B2 B3 B8 . -33.13(6)
C7 B2 B6 C1 . 94.81(7)
C7 B2 B6 B5 . 60.59(8)
C7 B2 B6 B10 . -2.65(8)
C7 B2 B6 B11 . -40.18(6)
C7 B2 B11 B6 . 133.60(7)
C7 B2 B11 B10 . 95.98(7)
C7 B2 B11 B12 . 32.89(6)
C7 B3 B4 C1 . -94.86(7)
C7 B3 B4 B5 . -60.82(8)
C7 B3 B4 B8 . 39.97(6)
C7 B3 B4 B9 . 2.38(8)
C7 B3 B8 B4 . -133.80(7)
C7 B3 B8 B9 . -96.23(7)
C7 B3 B8 B12 . -33.04(6)
C7 B8 B9 B4 . -98.46(7)
C7 B8 B9 B5 . -60.75(8)
C7 B8 B9 B10 . 2.43(9)
C7 B8 B9 B12 . 39.52(6)
C7 B8 B12 B9 . -133.82(7)
C7 B8 B12 B10 . -96.25(7)
C7 B8 B12 B11 . -32.62(6)
C7 B11 B12 B8 . 32.60(6)
C7 B11 B12 B9 . 96.20(7)
C7 B11 B12 B10 . 133.68(7)
B8 B3 B4 C1 . -134.83(7)
B8 B3 B4 B5 . -100.79(7)
B8 B3 B4 B9 . -37.59(6)
B8 B3 C7 B2 . 142.78(7)
B8 B3 C7 B11 . 106.10(8)
B8 B3 C7 B12 . 36.35(7)
B8 B4 B5 C1 . -96.92(7)
B8 B4 B5 B6 . -63.33(8)
B8 B4 B5 B9 . 37.72(6)
B8 B4 B5 B10 . 0.24(9)
B8 B4 B9 B5 . -137.81(7)
B8 B4 B9 B10 . -100.65(7)
B8 B4 B9 B12 . -37.61(7)
B8 C7 B11 B2 . 106.91(7)
B8 C7 B11 B6 . 66.55(9)
B8 C7 B11 B10 . 4.32(9)
B8 C7 B11 B12 . -35.82(7)
B8 C7 B12 B9 . 40.20(6)
B8 C7 B12 B10 . 102.92(7)
B8 C7 B12 B11 . 143.27(7)
B8 B9 B10 B5 . -100.51(7)
B8 B9 B10 B6 . -63.30(8)
B8 B9 B10 B11 . 0.02(9)
B8 B9 B10 B12 . 37.33(6)
B8 B9 B12 C7 . -39.58(6)
B8 B9 B12 B10 . -138.33(7)
B8 B9 B12 B11 . -101.04(7)
B9 B4 B5 C1 . -134.64(7)
B9 B4 B5 B6 . -101.05(7)
B9 B4 B5 B10 . -37.48(6)
B9 B4 B8 B3 . 138.00(7)
B9 B4 B8 C7 . 98.63(7)
B9 B4 B8 B12 . 37.44(7)
B9 B5 B6 C1 . -97.24(7)
B9 B5 B6 B2 . -63.30(8)
B9 B5 B6 B10 . 37.39(6)
B9 B5 B6 B11 . -0.11(8)
B9 B5 B10 B6 . -138.50(7)
B9 B5 B10 B11 . -101.10(7)
B9 B5 B10 B12 . -37.52(7)
B9 B8 B12 C7 . 133.82(7)
B9 B8 B12 B10 . 37.57(7)
B9 B8 B12 B11 . 101.21(7)
B9 B10 B11 B2 . -63.17(8)
B9 B10 B11 B6 . -100.78(7)
B9 B10 B11 C7 . -2.46(8)
B9 B10 B11 B12 . 37.16(6)
B9 B10 B12 C7 . -98.74(7)
B9 B10 B12 B8 . -37.35(7)
B9 B10 B12 B11 . -138.46(7)
B10 B5 B6 C1 . -134.63(7)
B10 B5 B6 B2 . -100.69(7)
B10 B5 B6 B11 . -37.50(6)
B10 B5 B9 B4 . 138.38(7)
B10 B5 B9 B8 . 100.84(7)
B10 B5 B9 B12 . 37.36(6)
B10 B6 B11 B2 . -137.99(7)
B10 B6 B11 C7 . -98.59(7)
B10 B6 B11 B12 . -37.41(6)
B10 B9 B12 C7 . 98.75(7)
B10 B9 B12 B8 . 138.33(7)
B10 B9 B12 B11 . 37.29(6)
B10 B11 B12 C7 . -133.68(7)
B10 B11 B12 B8 . -101.09(7)
B10 B11 B12 B9 . -37.49(6)
B11 B2 B3 C1 . -97.89(7)
B11 B2 B3 B4 . -63.22(8)
B11 B2 B3 C7 . 33.48(6)
B11 B2 B3 B8 . 0.35(9)
B11 B2 B6 C1 . 134.99(7)
B11 B2 B6 B5 . 100.77(7)
B11 B2 B6 B10 . 37.53(6)
B11 B2 C7 B3 . -142.47(7)
B11 B2 C7 B8 . -106.08(7)
B11 B2 C7 B12 . -36.17(7)
B11 B6 B10 B5 . 138.05(7)
B11 B6 B10 B9 . 101.00(7)
B11 B6 B10 B12 . 37.67(6)
B11 C7 B8 B3 . -106.76(7)
B11 C7 B8 B4 . -66.57(9)
B11 C7 B8 B9 . -4.32(9)
B11 C7 B8 B12 . 35.79(7)
B11 C7 B12 B8 . -143.27(7)
B11 C7 B12 B9 . -103.06(7)
B11 C7 B12 B10 . -40.35(6)
B11 B10 B12 C7 . 39.72(6)
B11 B10 B12 B8 . 101.11(7)
B11 B10 B12 B9 . 138.46(7)
B12 C7 B8 B3 . -142.55(7)
B12 C7 B8 B4 . -102.36(7)
B12 C7 B8 B9 . -40.10(6)
B12 C7 B11 B2 . 142.73(7)
B12 C7 B11 B6 . 102.37(7)
B12 C7 B11 B10 . 40.14(6)
B12 B8 B9 B4 . -137.98(7)
B12 B8 B9 B5 . -100.27(8)
B12 B8 B9 B10 . -37.08(6)
B12 B9 B10 B5 . -137.84(7)
B12 B9 B10 B6 . -100.64(7)
B12 B9 B10 B11 . -37.31(6)
B12 B10 B11 B2 . -100.33(7)
B12 B10 B11 B6 . -137.94(7)
B12 B10 B11 C7 . -39.62(6)
